data_4512270
loop_
_publ_author_name
'Clegg, William'
'Holcroft, James M.'

_publ_section_title
;
 Structural Variation in Mellitate Complexes of First-Row Transition
 Metals: What Chance for Design?
;
_journal_issue 12
_journal_name_full 'Crystal Growth &amp; Design'
_journal_page_first 6282
_journal_paper_doi 10.1021/cg5009736
_journal_volume 14
_journal_year 2014
_chemical_formula_moiety 'C24 H40 Cu7 O45,9 H2 O'
_chemical_formula_sum 'C24 H58 Cu7 O54'
_chemical_formula_weight 1655.48
_chemical_name_systematic
;
 ?
;
_space_group_crystal_system orthorhombic
_space_group_IT_number 45
_space_group_name_Hall 'I 2 -2c'
_space_group_name_H-M_alt 'I b a 2'
_symmetry_space_group_name_Hall 'I 2 -2c'
_symmetry_space_group_name_H-M 'I b a 2'
_atom_sites_solution_hydrogens difmap
_atom_sites_solution_primary direct
_atom_sites_solution_secondary difmap
_audit_creation_method SHELXL-2014
_cell_angle_alpha 90
_cell_angle_beta 90
_cell_angle_gamma 90
_cell_formula_units_Z 4
_cell_length_a 19.2600(4)
_cell_length_b 21.0541(3)
_cell_length_c 12.8450(2)
_cell_measurement_reflns_used 6952
_cell_measurement_temperature 150(2)
_cell_measurement_theta_max 29.53
_cell_measurement_theta_min 2.81
_cell_volume 5208.67(15)
_computing_cell_refinement
;
CrysAlisPro, Oxford Diffraction Ltd.,
Version 1.171.33.55 (release 05-01-2010 CrysAlis171 .NET)
(compiled Jan  5 2010,16:28:46)
;
_computing_data_collection
;
CrysAlisPro, Oxford Diffraction Ltd.,
Version 1.171.33.55 (release 05-01-2010 CrysAlis171 .NET)
(compiled Jan  5 2010,16:28:46)
;
_computing_data_reduction
;
CrysAlisPro, Oxford Diffraction Ltd.,
Version 1.171.33.55 (release 05-01-2010 CrysAlis171 .NET)
(compiled Jan  5 2010,16:28:46)
;
_computing_molecular_graphics 'Bruker SHELXTL'
_computing_publication_material 'Bruker SHELXTL and local programs'
_computing_structure_refinement 'SHELXL-2014 (Sheldrick, 2014)'
_computing_structure_solution 'Bruker SHELXTL'
_diffrn_ambient_temperature 150(2)
_diffrn_detector_area_resol_mean 10.3968
_diffrn_measured_fraction_theta_full 0.998
_diffrn_measured_fraction_theta_max 0.849
_diffrn_measurement_device_type 'Oxford Diffraction Gemini A Ultra'
_diffrn_measurement_method 'thick-slice \w scans'
_diffrn_radiation_type MoK\a
_diffrn_radiation_wavelength 0.71073
_diffrn_reflns_av_R_equivalents 0.0254
_diffrn_reflns_av_unetI/netI 0.0378
_diffrn_reflns_Laue_measured_fraction_full 0.998
_diffrn_reflns_Laue_measured_fraction_max 0.849
_diffrn_reflns_limit_h_max 24
_diffrn_reflns_limit_h_min -17
_diffrn_reflns_limit_k_max 27
_diffrn_reflns_limit_k_min -27
_diffrn_reflns_limit_l_max 17
_diffrn_reflns_limit_l_min -16
_diffrn_reflns_number 10096
_diffrn_reflns_point_group_measured_fraction_full 0.817
_diffrn_reflns_point_group_measured_fraction_max 0.667
_diffrn_reflns_theta_full 25.242
_diffrn_reflns_theta_max 29.594
_diffrn_reflns_theta_min 2.815
_diffrn_source 'sealed tube with Enhance optics'
_exptl_absorpt_coefficient_mu 2.943
_exptl_absorpt_correction_T_max 0.85
_exptl_absorpt_correction_T_min 0.62
_exptl_absorpt_correction_type multi-scan
_exptl_absorpt_process_details
;
CrysAlisPro, Oxford Diffraction Ltd.,
Version 1.171.33.55 (release 05-01-2010 CrysAlis171 .NET)
(compiled Jan  5 2010,16:28:46)
Empirical absorption correction using spherical harmonics,
 implemented in SCALE3 ABSPACK scaling algorithm.
;
_exptl_crystal_colour blue
_exptl_crystal_density_diffrn 2.111
_exptl_crystal_density_method 'not measured'
_exptl_crystal_description lath
_exptl_crystal_F_000 3348
_exptl_crystal_size_max 0.30
_exptl_crystal_size_mid 0.10
_exptl_crystal_size_min 0.05
_refine_diff_density_max 0.783
_refine_diff_density_min -0.378
_refine_diff_density_rms 0.079
_refine_ls_abs_structure_details
;
 Flack x determined using 1437 quotients [(I+)-(I-)]/[(I+)+(I-)]
 (Parsons, Flack and Wagner, Acta Cryst. B69 (2013) 249-259).
;
_refine_ls_abs_structure_Flack 0.045(8)
_refine_ls_extinction_coef 0.00013(4)
_refine_ls_extinction_expression Fc^*^=kFc[1+0.001xFc^2^\l^3^/sin(2\q)]^-1/4^
_refine_ls_extinction_method SHELXL
_refine_ls_goodness_of_fit_ref 0.978
_refine_ls_hydrogen_treatment refxyz
_refine_ls_matrix_type full
_refine_ls_number_parameters 473
_refine_ls_number_reflns 4891
_refine_ls_number_restraints 808
_refine_ls_restrained_S_all 0.913
_refine_ls_R_factor_all 0.0265
_refine_ls_R_factor_gt 0.0230
_refine_ls_shift/su_max 0.000
_refine_ls_shift/su_mean 0.000
_refine_ls_structure_factor_coef Fsqd
_refine_ls_weighting_details 'w=1/[\s^2^(Fo^2^)+(0.0265P)^2^] where P=(Fo^2^+2Fc^2^)/3'
_refine_ls_weighting_scheme calc
_refine_ls_wR_factor_gt 0.0488
_refine_ls_wR_factor_ref 0.0493
_reflns_Friedel_coverage 0.505
_reflns_Friedel_fraction_full 0.616
_reflns_Friedel_fraction_max 0.468
_reflns_number_gt 4472
_reflns_number_total 4891
_reflns_threshold_expression 'I > 2\s(I)'
_cod_data_source_file cg5009736_si_001.cif
_cod_data_source_block jmh65
_cod_depositor_comments 'Adding full bibliography for 4512266--4512273.cif.'
_cod_database_code 4512270
_shelx_space_group_comment
;
The symmetry employed for this shelxl refinement is uniquely defined
by the following loop, which should always be used as a source of
symmetry information in preference to the above space-group names.
They are only intended as comments.
;
_shelx_estimated_absorpt_t_min 0.472
_shelx_estimated_absorpt_t_max 0.867
_shelxl_version_number 2014-3

loop_
_space_group_symop_operation_xyz
'x, y, z'
'-x, -y, z'
'x+1/2, -y+1/2, z'
'-x+1/2, y+1/2, z'
'x+1/2, y+1/2, z+1/2'
'-x+1/2, -y+1/2, z+1/2'
'x+1, -y+1, z+1/2'
'-x+1, y+1, z+1/2'

loop_
_atom_site_label
_atom_site_type_symbol
_atom_site_fract_x
_atom_site_fract_y
_atom_site_fract_z
_atom_site_U_iso_or_equiv
_atom_site_adp_type
_atom_site_occupancy
_atom_site_site_symmetry_order
_atom_site_calc_flag
_atom_site_refinement_flags_posn
_atom_site_refinement_flags_adp
_atom_site_refinement_flags_occupancy
Cu1 Cu 0.69767(3) 0.89040(2) 0.28415(4) 0.01035(11) Uani 1 1 d . . .
Cu2 Cu 0.48848(2) 0.76119(2) 0.33662(4) 0.00787(11) Uani 1 1 d . . .
Cu3 Cu 0.5000 0.5000 0.36831(5) 0.00768(15) Uani 1 2 d S T P
Cu4 Cu 0.81244(2) 0.39769(2) 0.52519(4) 0.00705(11) Uani 1 1 d . . .
C1 C 0.7260(2) 0.70827(16) 0.4243(3) 0.0065(8) Uani 1 1 d . U .
C2 C 0.6668(2) 0.67033(17) 0.4299(3) 0.0061(8) Uani 1 1 d . U .
C3 C 0.6741(2) 0.60421(16) 0.4408(3) 0.0061(7) Uani 1 1 d . U .
C4 C 0.73958(19) 0.57636(17) 0.4437(3) 0.0061(7) Uani 1 1 d . U .
C5 C 0.7984(2) 0.61402(17) 0.4303(3) 0.0066(8) Uani 1 1 d . U .
C6 C 0.79186(19) 0.68037(17) 0.4224(3) 0.0064(8) Uani 1 1 d . U .
C7 C 0.7174(2) 0.77964(16) 0.4227(3) 0.0083(8) Uani 1 1 d . U .
C8 C 0.5951(2) 0.69878(16) 0.4226(3) 0.0069(8) Uani 1 1 d . U .
C9 C 0.60880(19) 0.56386(16) 0.4490(3) 0.0074(8) Uani 1 1 d . U .
C10 C 0.7472(2) 0.50595(16) 0.4610(3) 0.0073(8) Uani 1 1 d . U .
C11 C 0.87030(19) 0.58420(17) 0.4259(3) 0.0078(8) Uani 1 1 d . U .
C12 C 0.8559(2) 0.72067(17) 0.4111(4) 0.0093(8) Uani 1 1 d . U .
O1 O 0.73275(13) 0.80820(11) 0.3400(2) 0.0114(6) Uani 1 1 d . U .
O2 O 0.69350(14) 0.80400(12) 0.5052(2) 0.0096(6) Uani 1 1 d . U .
O3 O 0.58351(13) 0.72989(11) 0.3377(2) 0.0096(5) Uani 1 1 d . U .
O4 O 0.55212(14) 0.69122(13) 0.4922(2) 0.0140(6) Uani 1 1 d . U .
O5 O 0.57682(13) 0.55837(11) 0.3621(2) 0.0094(6) Uani 1 1 d . U .
O6 O 0.59102(14) 0.54011(12) 0.5308(2) 0.0125(6) Uani 1 1 d . U .
O7 O 0.70909(14) 0.46758(11) 0.4174(2) 0.0133(6) Uani 1 1 d . U .
O8 O 0.79697(13) 0.49044(11) 0.5237(2) 0.0086(5) Uani 1 1 d . U .
O9 O 0.88402(14) 0.54882(13) 0.3510(2) 0.0158(6) Uani 1 1 d . U .
O10 O 0.91166(14) 0.59786(12) 0.4986(2) 0.0090(6) Uani 1 1 d . U .
O11 O 0.89737(13) 0.70133(11) 0.3404(2) 0.0109(5) Uani 1 1 d . U .
O12 O 0.86492(16) 0.76740(13) 0.4661(2) 0.0183(7) Uani 1 1 d . U .
O13 O 0.77661(17) 0.89654(14) 0.1912(3) 0.0220(7) Uani 1 1 d D . .
H13A H 0.8009(19) 0.9215(16) 0.208(4) 0.026 Uiso 1 1 d D U .
H13B H 0.798(2) 0.8690(14) 0.176(4) 0.026 Uiso 1 1 d D U .
O14 O 0.6679(2) 0.96960(14) 0.2193(3) 0.0246(8) Uani 1 1 d D . .
H14A H 0.678(3) 0.981(2) 0.1676(17) 0.029 Uiso 1 1 d D U .
H14B H 0.667(3) 0.9974(14) 0.254(3) 0.029 Uiso 1 1 d D U .
O15 O 0.63418(13) 0.90317(11) 0.3989(3) 0.0090(5) Uani 1 1 d D . .
H15 H 0.617(2) 0.9344(10) 0.397(4) 0.011 Uiso 1 1 d D U .
O16 O 0.63492(17) 0.83731(15) 0.1705(3) 0.0177(7) Uani 1 1 d D . .
H16A H 0.623(2) 0.8584(19) 0.129(3) 0.021 Uiso 1 1 d D U .
H16B H 0.595(3) 0.818(2) 0.176(4) 0.021 Uiso 1 1 d D U .
O17 O 0.51983(15) 0.83335(13) 0.4192(3) 0.0200(7) Uani 1 1 d D . .
H17A H 0.5511(14) 0.8517(17) 0.410(5) 0.024 Uiso 1 1 d D U .
H17B H 0.4919(15) 0.8545(16) 0.435(4) 0.024 Uiso 1 1 d D U .
O18 O 0.49726(19) 0.79357(14) 0.1599(3) 0.0166(6) Uani 1 1 d D . .
H18A H 0.472(2) 0.8195(16) 0.153(3) 0.020 Uiso 1 1 d D U .
H18B H 0.495(3) 0.7739(17) 0.113(2) 0.020 Uiso 1 1 d D U .
O19 O 0.45127(15) 0.68114(13) 0.2734(2) 0.0129(6) Uani 1 1 d D . .
H19A H 0.4729(19) 0.664(2) 0.236(3) 0.015 Uiso 1 1 d D U .
H19B H 0.4212(16) 0.694(2) 0.244(3) 0.015 Uiso 1 1 d D U .
O20 O 0.43418(15) 0.57324(12) 0.3995(3) 0.0169(6) Uani 1 1 d D . .
H20A H 0.3976(9) 0.5653(19) 0.405(4) 0.020 Uiso 1 1 d D U .
H20B H 0.439(2) 0.6024(13) 0.370(3) 0.020 Uiso 1 1 d D U .
O21 O 0.5000 0.5000 0.2019(3) 0.0159(10) Uani 1 2 d DS T P
H21 H 0.498(3) 0.4720(6) 0.1683(16) 0.019 Uiso 1 1 d D U .
O22 O 0.75711(16) 0.39181(13) 0.6515(2) 0.0130(7) Uani 1 1 d D . .
H22A H 0.7330(17) 0.3649(12) 0.654(4) 0.016 Uiso 1 1 d D U .
H22B H 0.7365(18) 0.4210(11) 0.656(4) 0.016 Uiso 1 1 d D U .
O23 O 0.91039(18) 0.40073(14) 0.6374(2) 0.0163(7) Uani 1 1 d D . .
H23A H 0.899(3) 0.403(2) 0.6919(16) 0.020 Uiso 1 1 d D U .
H23B H 0.926(2) 0.4317(12) 0.627(3) 0.020 Uiso 1 1 d D U .
O24 O 0.33023(18) 0.71952(14) 0.1747(3) 0.0163(7) Uani 1 1 d D . .
H24A H 0.332(2) 0.7406(18) 0.129(2) 0.020 Uiso 1 1 d D U .
H24B H 0.304(2) 0.732(2) 0.210(3) 0.020 Uiso 1 1 d D U .
O25 O 0.53263(19) 0.62476(16) 0.1356(3) 0.0204(7) Uani 1 1 d D . .
H25A H 0.5677(12) 0.638(2) 0.132(4) 0.025 Uiso 1 1 d D U .
H25B H 0.516(2) 0.627(2) 0.085(2) 0.025 Uiso 1 1 d D U .
O26 O 1.0000 0.5000 0.5781(4) 0.0288(12) Uani 1 2 d DS T P
H26 H 1.0248(19) 0.484(2) 0.5441(16) 0.035 Uiso 1 1 d D U .
O27 O 0.83652(15) 1.01366(15) 0.1901(2) 0.0161(7) Uani 1 1 d D . .
H27A H 0.8634(17) 1.020(2) 0.229(2) 0.019 Uiso 1 1 d D U .
H27B H 0.854(2) 1.002(2) 0.143(2) 0.019 Uiso 1 1 d D U .
O28 O 0.6598(2) 0.30699(16) 0.6598(3) 0.0286(9) Uani 1 1 d D . .
H28A H 0.647(3) 0.287(2) 0.703(2) 0.034 Uiso 1 1 d D U .
H28B H 0.656(3) 0.2869(19) 0.613(2) 0.034 Uiso 1 1 d D U .

loop_
_atom_site_aniso_label
_atom_site_aniso_U_11
_atom_site_aniso_U_22
_atom_site_aniso_U_33
_atom_site_aniso_U_23
_atom_site_aniso_U_13
_atom_site_aniso_U_12
Cu1 0.0144(3) 0.0065(2) 0.0101(2) 0.0022(2) 0.0037(2) 0.00285(17)
Cu2 0.0043(2) 0.0074(2) 0.0120(2) 0.0005(2) 0.0003(2) 0.00206(16)
Cu3 0.0052(3) 0.0078(3) 0.0100(3) 0.000 0.000 -0.0029(2)
Cu4 0.0085(2) 0.0039(2) 0.0087(2) 0.0005(2) 0.0012(2) 0.00059(16)
C1 0.0101(19) 0.0057(15) 0.004(2) 0.0008(15) -0.0006(14) -0.0002(12)
C2 0.0078(18) 0.0055(15) 0.0051(19) -0.0002(14) -0.0004(14) -0.0005(13)
C3 0.0064(18) 0.0057(16) 0.0062(17) -0.0004(15) 0.0003(14) -0.0010(13)
C4 0.0062(18) 0.0056(15) 0.0065(17) 0.0000(15) -0.0025(15) -0.0013(12)
C5 0.0074(19) 0.0067(16) 0.006(2) 0.0000(14) -0.0015(14) 0.0009(12)
C6 0.0048(18) 0.0086(16) 0.006(2) -0.0002(15) 0.0003(14) 0.0005(12)
C7 0.0025(18) 0.0070(16) 0.015(2) 0.0014(16) -0.0012(15) -0.0009(13)
C8 0.0064(18) 0.0037(16) 0.011(2) -0.0018(15) -0.0020(15) -0.0019(13)
C9 0.0060(19) 0.0023(16) 0.0139(18) 0.0014(15) -0.0015(15) 0.0025(13)
C10 0.0064(19) 0.0070(16) 0.0086(18) 0.0008(16) 0.0033(15) 0.0009(13)
C11 0.0045(18) 0.0059(15) 0.013(2) 0.0015(15) 0.0017(15) -0.0011(13)
C12 0.0066(19) 0.0094(16) 0.0118(18) 0.0056(17) -0.0028(16) -0.0006(13)
O1 0.0147(14) 0.0074(12) 0.0122(13) 0.0044(13) 0.0049(13) 0.0024(10)
O2 0.0128(15) 0.0051(12) 0.0110(15) 0.0008(11) 0.0008(12) -0.0013(10)
O3 0.0074(13) 0.0102(12) 0.0113(12) 0.0017(12) -0.0010(13) 0.0029(9)
O4 0.0090(15) 0.0131(13) 0.0198(16) 0.0053(12) 0.0053(12) 0.0035(11)
O5 0.0067(13) 0.0096(12) 0.0120(14) -0.0007(11) -0.0023(11) -0.0020(10)
O6 0.0112(14) 0.0145(13) 0.0118(13) 0.0040(13) 0.0010(12) -0.0041(10)
O7 0.0124(15) 0.0058(12) 0.0216(16) 0.0011(13) -0.0037(13) -0.0028(10)
O8 0.0084(13) 0.0051(12) 0.0122(14) -0.0001(12) -0.0035(13) 0.0018(9)
O9 0.0119(14) 0.0188(13) 0.0166(16) -0.0115(14) 0.0014(13) 0.0027(11)
O10 0.0058(14) 0.0109(12) 0.0104(14) 0.0015(11) -0.0023(11) 0.0004(10)
O11 0.0065(13) 0.0138(12) 0.0125(13) 0.0018(13) 0.0024(12) -0.0031(10)
O12 0.0160(17) 0.0140(14) 0.0248(17) -0.0068(14) 0.0059(14) -0.0080(12)
O13 0.0214(19) 0.0147(16) 0.030(2) 0.0006(17) 0.0103(16) 0.0031(13)
O14 0.047(2) 0.0120(15) 0.0145(17) 0.0067(14) 0.0128(17) 0.0120(15)
O15 0.0064(14) 0.0094(13) 0.0112(13) 0.0018(14) 0.0000(12) 0.0031(10)
O16 0.0190(18) 0.0195(17) 0.0147(16) 0.0054(14) -0.0023(14) -0.0019(13)
O17 0.0037(15) 0.0170(14) 0.039(2) -0.0108(16) 0.0052(15) 0.0009(11)
O18 0.0191(18) 0.0148(16) 0.0161(15) 0.0040(14) -0.0004(13) 0.0036(13)
O19 0.0106(16) 0.0115(14) 0.0166(16) 0.0006(13) 0.0008(13) 0.0025(11)
O20 0.0093(15) 0.0112(13) 0.0302(18) 0.0047(15) 0.0026(15) -0.0005(11)
O21 0.019(3) 0.017(2) 0.012(2) 0.000 0.000 -0.0018(19)
O22 0.0145(17) 0.0087(14) 0.0159(16) 0.0000(14) 0.0049(12) -0.0014(11)
O23 0.0183(18) 0.0183(16) 0.0124(15) 0.0044(14) 0.0005(14) 0.0002(12)
O24 0.023(2) 0.0139(15) 0.0120(15) 0.0027(14) -0.0004(14) 0.0015(13)
O25 0.0206(19) 0.0265(17) 0.0142(17) 0.0006(15) -0.0044(14) 0.0016(14)
O26 0.021(3) 0.018(2) 0.047(3) 0.000 0.000 0.004(2)
O27 0.0128(17) 0.0237(17) 0.0117(15) -0.0022(14) -0.0028(13) 0.0018(13)
O28 0.043(2) 0.0244(19) 0.019(2) -0.0029(15) 0.0106(17) -0.0169(17)

loop_
_atom_type_symbol
_atom_type_description
_atom_type_scat_dispersion_real
_atom_type_scat_dispersion_imag
_atom_type_scat_source
C C 0.0033 0.0016 'International Tables Vol C Tables 4.2.6.8 and 6.1.1.4'
H H 0.0000 0.0000 'International Tables Vol C Tables 4.2.6.8 and 6.1.1.4'
O O 0.0106 0.0060 'International Tables Vol C Tables 4.2.6.8 and 6.1.1.4'
Cu Cu 0.3201 1.2651 'International Tables Vol C Tables 4.2.6.8 and 6.1.1.4'

loop_
_geom_angle_atom_site_label_1
_geom_angle_atom_site_label_2
_geom_angle_atom_site_label_3
_geom_angle
_geom_angle_site_symmetry_1
_geom_angle_site_symmetry_3
O1 Cu1 O13 90.79(12) . .
O1 Cu1 O14 175.31(13) . .
O1 Cu1 O15 93.50(11) . .
O1 Cu1 O16 89.08(12) . .
O13 Cu1 O14 84.86(14) . .
O13 Cu1 O15 163.05(13) . .
O13 Cu1 O16 93.21(14) . .
O14 Cu1 O15 91.17(12) . .
O14 Cu1 O16 89.41(14) . .
O15 Cu1 O16 103.24(12) . .
O3 Cu2 O11 175.21(11) . 3_465
O3 Cu2 O17 88.20(12) . .
O3 Cu2 O18 92.13(12) . .
O3 Cu2 O19 93.12(11) . .
O11 Cu2 O17 87.07(12) 3_465 .
O11 Cu2 O18 88.38(12) 3_465 .
O11 Cu2 O19 91.67(11) 3_465 .
O17 Cu2 O18 105.91(13) . .
O17 Cu2 O19 170.87(14) . .
O18 Cu2 O19 83.09(11) . .
O5 Cu3 O5 175.23(17) . 2_665
O5 Cu3 O20 90.18(11) . .
O5 Cu3 O20 90.76(11) 2_665 .
O5 Cu3 O20 90.76(11) . 2_665
O5 Cu3 O20 90.18(11) 2_665 2_665
O5 Cu3 O21 87.61(9) . .
O5 Cu3 O21 87.61(9) 2_665 .
O20 Cu3 O20 157.3(2) . 2_665
O20 Cu3 O21 101.34(11) . .
O20 Cu3 O21 101.34(11) 2_665 .
O2 Cu4 O8 165.62(11) 4_645 .
O2 Cu4 O15 88.95(11) 4_645 4_645
O2 Cu4 O22 90.73(12) 4_645 .
O2 Cu4 O23 98.65(10) 4_645 .
O8 Cu4 O15 90.74(11) . 4_645
O8 Cu4 O22 89.35(12) . .
O8 Cu4 O23 95.70(10) . .
O15 Cu4 O22 179.04(13) 4_645 .
O15 Cu4 O23 94.92(12) 4_645 .
O22 Cu4 O23 86.03(12) . .
C2 C1 C6 120.1(3) . .
C2 C1 C7 118.7(3) . .
C6 C1 C7 121.1(3) . .
C1 C2 C3 119.4(3) . .
C1 C2 C8 121.2(3) . .
C3 C2 C8 119.4(3) . .
C2 C3 C4 120.7(3) . .
C2 C3 C9 118.5(3) . .
C4 C3 C9 120.8(3) . .
C3 C4 C5 119.6(3) . .
C3 C4 C10 120.5(3) . .
C5 C4 C10 119.9(3) . .
C4 C5 C6 120.0(3) . .
C4 C5 C11 120.7(3) . .
C6 C5 C11 119.3(3) . .
C1 C6 C5 119.9(3) . .
C1 C6 C12 120.6(3) . .
C5 C6 C12 119.6(3) . .
C1 C7 O1 117.5(3) . .
C1 C7 O2 115.6(3) . .
O1 C7 O2 126.9(3) . .
C2 C8 O3 114.4(3) . .
C2 C8 O4 121.4(3) . .
O3 C8 O4 124.3(3) . .
C3 C9 O5 112.9(3) . .
C3 C9 O6 121.5(4) . .
O5 C9 O6 125.6(4) . .
C4 C10 O7 121.5(3) . .
C4 C10 O8 114.4(3) . .
O7 C10 O8 124.1(3) . .
C5 C11 O9 118.0(3) . .
C5 C11 O10 117.0(3) . .
O9 C11 O10 125.1(4) . .
C6 C12 O11 113.7(3) . .
C6 C12 O12 121.0(4) . .
O11 C12 O12 125.3(4) . .
Cu1 O1 C7 129.8(2) . .
Cu4 O2 C7 122.0(2) 4_655 .
Cu2 O3 C8 109.9(2) . .
Cu3 O5 C9 113.0(2) . .
Cu4 O8 C10 111.6(2) . .
Cu2 O11 C12 117.3(2) 3_565 .
Cu1 O13 H13A 112(4) . .
Cu1 O13 H13B 123(4) . .
H13A O13 H13B 106(3) . .
Cu1 O14 H14A 126(4) . .
Cu1 O14 H14B 116(4) . .
H14A O14 H14B 107(3) . .
Cu1 O15 Cu4 107.24(13) . 4_655
Cu1 O15 H15 113(4) . .
Cu4 O15 H15 108(4) 4_655 .
Cu1 O16 H16A 110(4) . .
Cu1 O16 H16B 132(3) . .
H16A O16 H16B 94(4) . .
Cu2 O17 H17A 126(4) . .
Cu2 O17 H17B 114(4) . .
H17A O17 H17B 110(3) . .
Cu2 O18 H18A 106(4) . .
Cu2 O18 H18B 128(4) . .
H18A O18 H18B 107(3) . .
Cu2 O19 H19A 118(4) . .
Cu2 O19 H19B 101(4) . .
H19A O19 H19B 106(3) . .
Cu3 O20 H20A 117(3) . .
Cu3 O20 H20B 118(3) . .
H20A O20 H20B 111(3) . .
Cu3 O21 H21 126.1(17) . .
Cu4 O22 H22A 116(4) . .
Cu4 O22 H22B 108(4) . .
H22A O22 H22B 108(3) . .
Cu4 O23 H23A 110(4) . .
Cu4 O23 H23B 104(4) . .
H23A O23 H23B 105(3) . .
H24A O24 H24B 107(3) . .
H25A O25 H25B 109(3) . .
H27A O27 H27B 107(3) . .
H28A O28 H28B 104(3) . .

loop_
_geom_bond_atom_site_label_1
_geom_bond_atom_site_label_2
_geom_bond_distance
_geom_bond_site_symmetry_2
Cu1 O1 1.991(3) .
Cu1 O13 1.937(3) .
Cu1 O14 1.950(3) .
Cu1 O15 1.934(3) .
Cu1 O16 2.201(3) .
Cu2 O3 1.946(2) .
Cu2 O11 1.925(2) 3_465
Cu2 O17 1.949(3) .
Cu2 O18 2.376(3) .
Cu2 O19 2.003(3) .
Cu3 O5 1.925(2) .
Cu3 O5 1.925(2) 2_665
Cu3 O20 2.036(3) .
Cu3 O20 2.036(3) 2_665
Cu3 O21 2.138(4) .
Cu4 O2 1.992(3) 4_645
Cu4 O8 1.976(2) .
Cu4 O15 1.924(3) 4_645
Cu4 O22 1.945(3) .
Cu4 O23 2.375(3) .
C1 C2 1.393(5) .
C1 C6 1.398(5) .
C1 C7 1.512(5) .
C2 C3 1.406(5) .
C2 C8 1.508(5) .
C3 C4 1.391(5) .
C3 C9 1.521(5) .
C4 C5 1.394(5) .
C4 C10 1.506(5) .
C5 C6 1.406(5) .
C5 C11 1.521(5) .
C6 C12 1.503(5) .
C7 O1 1.256(5) .
C7 O2 1.265(5) .
C8 O3 1.292(5) .
C8 O4 1.229(5) .
C9 O5 1.280(5) .
C9 O6 1.214(5) .
C10 O7 1.227(5) .
C10 O8 1.293(5) .
C11 O9 1.245(5) .
C11 O10 1.261(5) .
C12 O11 1.276(5) .
C12 O12 1.224(5) .
O2 Cu4 1.992(3) 4_655
O11 Cu2 1.925(2) 3_565
O13 H13A 0.735(13) .
O13 H13B 0.735(13) .
O14 H14A 0.734(12) .
O14 H14B 0.732(12) .
O15 Cu4 1.924(3) 4_655
O15 H15 0.732(12) .
O16 H16A 0.731(13) .
O16 H16B 0.88(4) .
O17 H17A 0.725(12) .
O17 H17B 0.727(12) .
O18 H18A 0.731(12) .
O18 H18B 0.731(12) .
O19 H19A 0.729(13) .
O19 H19B 0.738(12) .
O20 H20A 0.728(12) .
O20 H20B 0.729(12) .
O21 H21 0.733(12) .
O22 H22A 0.734(12) .
O22 H22B 0.733(12) .
O23 H23A 0.735(12) .
O23 H23B 0.735(12) .
O24 H24A 0.732(12) .
O24 H24B 0.732(12) .
O25 H25A 0.731(12) .
O25 H25B 0.727(12) .
O26 H26 0.729(12) .
O27 H27A 0.729(12) .
O27 H27B 0.731(12) .
O28 H28A 0.737(13) .
O28 H28B 0.738(12) .

loop_
_geom_hbond_atom_site_label_D
_geom_hbond_atom_site_label_H
_geom_hbond_atom_site_label_A
_geom_hbond_distance_DH
_geom_hbond_distance_HA
_geom_hbond_distance_DA
_geom_hbond_angle_DHA
_geom_hbond_site_symmetry_A
O13 H13A O27 0.735(13) 2.07(3) 2.722(4) 148(5) .
O13 H13B O24 0.735(13) 1.96(2) 2.661(4) 158(6) 3_565
O14 H14A O8 0.734(12) 2.002(13) 2.736(4) 178(6) 6_664
O14 H14B O9 0.732(12) 1.92(3) 2.577(4) 149(5) 4_655
O15 H15 O9 0.732(12) 2.48(2) 3.147(4) 152(5) 4_655
O16 H16A O10 0.731(13) 2.024(16) 2.746(4) 170(5) 6_664
O16 H16B O18 0.88(4) 1.95(5) 2.810(5) 164(4) .
O17 H17A O15 0.725(12) 1.938(14) 2.661(4) 174(7) .
O17 H17B O10 0.727(12) 2.015(15) 2.735(4) 170(5) 3_465
O18 H18A O23 0.731(12) 2.096(14) 2.824(4) 173(5) 5_454
O18 H18B O4 0.731(12) 2.51(2) 3.192(4) 157(5) 8_544
O19 H19A O25 0.729(13) 1.917(14) 2.645(4) 177(6) .
O19 H19B O24 0.738(12) 2.041(14) 2.774(4) 172(5) .
O20 H20A O7 0.728(12) 2.174(13) 2.899(4) 175(5) 2_665
O20 H20B O19 0.729(12) 2.083(14) 2.809(4) 175(5) .
O21 H21 O25 0.733(12) 2.160(17) 2.832(4) 153(3) 2_665
O21 H21 O6 0.733(12) 2.53(5) 2.935(4) 117(4) 7_454
O22 H22A O28 0.734(12) 1.866(16) 2.591(4) 170(4) .
O22 H22B O27 0.733(12) 2.015(17) 2.731(4) 165(4) 6_665
O23 H23A O9 0.735(12) 2.30(2) 2.985(4) 155(4) 7_455
O23 H23B O26 0.735(12) 2.11(2) 2.815(3) 160(5) .
O24 H24A O2 0.732(12) 2.136(18) 2.848(4) 164(5) 8_544
O24 H24B O1 0.732(12) 2.33(3) 2.894(4) 136(4) 3_465
O25 H25A O28 0.731(12) 2.149(19) 2.856(6) 163(5) 7_454
O25 H25B O4 0.727(12) 2.23(3) 2.831(4) 141(5) 8_544
O26 H26 O10 0.729(12) 2.19(2) 2.861(3) 152(5) 2_765
O27 H27A O5 0.729(12) 2.217(17) 2.924(4) 164(5) 4_655
O27 H27B O6 0.731(12) 1.999(15) 2.723(4) 171(5) 6_664
O28 H28A O3 0.737(13) 2.15(3) 2.825(4) 153(6) 7_455
O28 H28A O16 0.737(13) 2.66(4) 3.079(5) 118(4) 7_455
O28 H28B O12 0.738(12) 1.97(2) 2.666(5) 157(5) 4_645

loop_
_geom_torsion_atom_site_label_1
_geom_torsion_atom_site_label_2
_geom_torsion_atom_site_label_3
_geom_torsion_atom_site_label_4
_geom_torsion
_geom_torsion_site_symmetry_4
C6 C1 C2 C3 4.3(5) .
C6 C1 C2 C8 -174.6(3) .
C7 C1 C2 C3 -174.4(3) .
C7 C1 C2 C8 6.8(5) .
C1 C2 C3 C4 -1.4(5) .
C1 C2 C3 C9 178.8(4) .
C8 C2 C3 C4 177.5(3) .
C8 C2 C3 C9 -2.3(5) .
C2 C3 C4 C5 -3.4(6) .
C2 C3 C4 C10 176.8(3) .
C9 C3 C4 C5 176.4(3) .
C9 C3 C4 C10 -3.4(6) .
C3 C4 C5 C6 5.2(6) .
C3 C4 C5 C11 -175.9(3) .
C10 C4 C5 C6 -175.0(3) .
C10 C4 C5 C11 3.9(5) .
C2 C1 C6 C5 -2.5(6) .
C2 C1 C6 C12 177.0(4) .
C7 C1 C6 C5 176.2(3) .
C7 C1 C6 C12 -4.3(6) .
C4 C5 C6 C1 -2.3(5) .
C4 C5 C6 C12 178.2(4) .
C11 C5 C6 C1 178.8(3) .
C11 C5 C6 C12 -0.8(5) .
C2 C1 C7 O1 -111.8(4) .
C2 C1 C7 O2 66.4(5) .
C6 C1 C7 O1 69.5(5) .
C6 C1 C7 O2 -112.2(4) .
C1 C2 C8 O3 58.5(5) .
C1 C2 C8 O4 -122.6(4) .
C3 C2 C8 O3 -120.3(4) .
C3 C2 C8 O4 58.5(5) .
C2 C3 C9 O5 73.4(4) .
C2 C3 C9 O6 -106.8(4) .
C4 C3 C9 O5 -106.3(4) .
C4 C3 C9 O6 73.4(5) .
C3 C4 C10 O7 42.4(6) .
C3 C4 C10 O8 -138.2(4) .
C5 C4 C10 O7 -137.4(4) .
C5 C4 C10 O8 41.9(5) .
C4 C5 C11 O9 65.9(5) .
C4 C5 C11 O10 -114.7(4) .
C6 C5 C11 O9 -115.2(4) .
C6 C5 C11 O10 64.2(5) .
C1 C6 C12 O11 -130.4(4) .
C1 C6 C12 O12 49.4(6) .
C5 C6 C12 O11 49.2(5) .
C5 C6 C12 O12 -131.1(4) .
C1 C7 O1 Cu1 153.6(3) .
O2 C7 O1 Cu1 -24.4(6) .
C1 C7 O2 Cu4 173.4(2) 4_655
O1 C7 O2 Cu4 -8.6(5) 4_655
C2 C8 O3 Cu2 178.0(2) .
O4 C8 O3 Cu2 -0.8(4) .
C3 C9 O5 Cu3 173.6(2) .
O6 C9 O5 Cu3 -6.1(5) .
C4 C10 O8 Cu4 -171.3(2) .
O7 C10 O8 Cu4 8.0(5) .
C6 C12 O11 Cu2 -168.4(2) 3_565
O12 C12 O11 Cu2 11.8(5) 3_565
